data_2002076
loop_
_publ_author_name
'Harmata, M.'
'Barnes, C. L.'

_publ_section_title
5\a,8\b,14\a,17\a-5,6,8,9,14,15,17,18-Octahydro-5,17:8,14-diepoxydibenzo[<i>e</i>,<i>e</i>']benzo[1,2-<i>a</i>:4,5-<i>a</i>']dicyclooctene
_journal_issue 1
_journal_name_full 'Acta Crystallographica Section C'
_journal_page_first 115
_journal_page_last 116
_journal_paper_doi 10.1107/S0108270192004694
_journal_volume 49
_journal_year 1993
_chemical_formula_sum 'C26 H22 O2'
_chemical_formula_weight 366.46
_space_group_IT_number 14
_space_group_name_Hall '-P 2yn'
_space_group_name_H-M_alt 'P 1 21/n 1'
_symmetry_cell_setting monoclinic
_symmetry_space_group_name_Hall '-P 2yn'
_symmetry_space_group_name_H-M 'P 1 21/n 1'
_cell_angle_alpha 90
_cell_angle_beta 91.91(3)
_cell_angle_gamma 90
_cell_formula_units_Z 2
_cell_length_a 6.521(2)
_cell_length_b 9.223(2)
_cell_length_c 15.235(5)
_cell_volume 915.8(5)
_diffrn_radiation_type Mo
_diffrn_radiation_wavelength 0.71073
_exptl_absorpt_coefficient_mu 0.08
_exptl_crystal_density_diffrn 1.33
_exptl_crystal_F_000 388
_cod_data_source_file gr0203.cif
_cod_data_source_block gr0203_structure_1_of_1
_cod_depositor_comments
;
 Adding the _atom_site_type_symbol data item.

 Antanas Vaitkus,
 2017-01-28
;
_cod_original_cell_volume 915.8(8)
_cod_database_code 2002076

loop_
_space_group_symop_id
_space_group_symop_operation_xyz
1 x,y,z
2 -x+1/2,y+1/2,-z+1/2
3 -x,-y,-z
4 x+1/2,-y+1/2,z+1/2

loop_
_atom_site_label
_atom_site_type_symbol
_atom_site_fract_x
_atom_site_fract_y
_atom_site_fract_z
O(5) O .2674(2) .1752(2) .89680(10)
C(1) C .4616(4) .3609(3) .6650(2)
C(2) C .6291(4) .3038(3) .6238(2)
C(3) C .7466(4) .2000(3) .6639(2)
C(4) C .6998(4) .1510(3) .7456(2)
C(4a) C .5309(3) .2064(2) .7887(2)
C(5) C .4798(4) .1470(3) .8780(2)
C(6) C .6159(4) .2062(3) .9525(2)
C(6a) C .5570(3) .3591(2) .97590(10)
C(16) C .3142(3) .5554(3) .9709(2)
C(16a) C .3689(3) .4165(3) .94630(10)
C(17) C .2248(3) .3271(3) .8891(2)
C(18) C .2247(4) .3701(3) .7927(2)
C(18a) C .4110(3) .3110(2) .7490(2)
HC1 H .366(4) .436(3) .631(2)
HC2 H .685(4) .344(3) .574(2)
HC3 H .841(4) .157(3) .625(2)
HC4 H .802(4) .081(3) .783(2)
HC5 H .484(3) .036(3) .871(2)
HC16 H .159(4) .592(3) .945(2)
H1C6 H .743(3) .195(2) .927(2)
HC17 H .091(3) .336(2) .913(2)
H2C6 H .578(3) .146(3) .998(2)
H1C18 H .224(4) .482(3) .796(2)
H2C18 H .096(4) .325(3) .759(2)

loop_
_geom_angle_atom_site_label_1
_geom_angle_atom_site_label_2
_geom_angle_atom_site_label_3
_geom_angle
C(5) O(5) C(17) 110.1(2)
C(2) C(1) C(18a) 120.1(2)
C(1) C(2) C(3) 120.4(2)
C(2) C(3) C(4) 120.2(2)
C(3) C(4) C(4a) 120.7(2)
C(4) C(4a) C(5) 119.3(2)
C(4) C(4a) C(18a) 119.8(2)
C(5) C(4a) C(18a) 120.8(2)
O(5) C(5) C(4a) 110.7(2)
O(5) C(5) C(6) 109.0(2)
C(4a) C(5) C(6) 113.6(2)
C(5) C(6) C(6a) 111.5(2)
C(6) C(6a) C(16) 120.9(2)
C(6) C(6a) C(16a) 120.4(2)
C(16) C(6a) C(16a) 118.6(2)
C(6a) C(16) C(16a) 121.7(2)
C(6a) C(16a) C(16) 119.6(2)
C(6a) C(16a) C(17) 120.2(2)
C(16) C(16a) C(17) 120.1(2)
O(5) C(17) C(16a) 111.9(2)
O(5) C(17) C(18) 109.2(2)
C(16a) C(17) C(18) 113.3(2)
C(17) C(18) C(18a) 111.0(2)
C(1) C(18a) C(4a) 118.9(2)
C(1) C(18a) C(18) 120.0(2)
C(4a) C(18a) C(18) 121.1(2)

loop_
_geom_bond_atom_site_label_1
_geom_bond_atom_site_label_2
_geom_bond_distance
O(5) C(5) 1.448(3)
O(5) C(17) 1.433(3)
C(1) C(2) 1.382(4)
C(1) C(18a) 1.410(3)
C(2) C(3) 1.359(4)
C(3) C(4) 1.369(4)
C(4) C(4a) 1.397(3)
C(4a) C(5) 1.514(3)
C(4a) C(18a) 1.370(3)
C(5) C(6) 1.518(4)
C(6) C(6a) 1.508(3)
C(6a) C(16) 1.392(3)
C(6a) C(16a) 1.397(3)
C(16) C(16a) 1.385(3)
C(16a) C(17) 1.506(3)
C(17) C(18) 1.521(4)
C(18) C(18a) 1.506(3)
